data_2015633
loop_
_publ_author_name
'Kooijman, Huub'
'Tanase, Stefania'
'Bouwman, Elisabeth'
'Reedijk, Jan'
'Spek, Anthony L.'

_publ_section_title
;
 Bis[bis(2-pyridylcarbonyl)aminato]iron(III) perchlorate acetonitrile
 disolvate
;
_journal_coeditor_code BG3019
_journal_issue 11
_journal_name_full 'Acta Crystallographica Section C'
_journal_page_first m510
_journal_page_last m512
_journal_paper_doi 10.1107/S0108270106037310
_journal_volume 62
_journal_year 2006
_chemical_formula_iupac '[Fe (C12 H8 N3 O2)2] Cl O4, 2C2 H3 N'
_chemical_formula_moiety 'C24 H16 Fe N6 O4 +, Cl O4 -, 2C2 H3 N'
_chemical_formula_sum 'C28 H22 Cl Fe N8 O8'
_chemical_formula_weight 689.84
_chemical_name_systematic
;
Bis[bis(2-pyridylcarbonyl)aminato]iron(III) perchlorate acetonitrile
disolvate
;
_space_group_IT_number 14
_symmetry_cell_setting monoclinic
_symmetry_space_group_name_Hall '-P 2ybc'
_symmetry_space_group_name_H-M 'P 1 21/c 1'
_atom_sites_solution_hydrogens geom
_atom_sites_solution_primary direct
_atom_sites_solution_secondary difmap
_cell_angle_alpha 90
_cell_angle_beta 113.356(16)
_cell_angle_gamma 90
_cell_formula_units_Z 4
_cell_length_a 12.800(2)
_cell_length_b 16.565(3)
_cell_length_c 14.895(2)
_cell_measurement_reflns_used 385
_cell_measurement_temperature 150
_cell_measurement_theta_max 25.0
_cell_measurement_theta_min 2.0
_cell_volume 2899.4(9)
_computing_cell_refinement 'DENZO (Otwinowski & Minor, 1997)'
_computing_data_collection 'COLLECT (Hooft, 1998)'
_computing_data_reduction DENZO
_computing_molecular_graphics 'PLATON (Spek, 2003)'
_computing_publication_material PLATON
_computing_structure_refinement 'SHELXL97 (Sheldrick, 1997)'
_computing_structure_solution 'SHELXS86 (Sheldrick, 1985)'
_diffrn_ambient_temperature 150
_diffrn_detector_area_resol_mean 18.4
_diffrn_measured_fraction_theta_full 0.999
_diffrn_measured_fraction_theta_max 0.999
_diffrn_measurement_device_type 'Nonius KappaCCD area-detector'
_diffrn_measurement_method '\f scans, and \w scans with \k offset'
_diffrn_radiation_monochromator graphite
_diffrn_radiation_source 'Rotating Anode'
_diffrn_radiation_type MoK\a
_diffrn_radiation_wavelength 0.71073
_diffrn_reflns_av_R_equivalents 0.0795
_diffrn_reflns_av_sigmaI/netI 0.0410
_diffrn_reflns_limit_h_max 16
_diffrn_reflns_limit_h_min -16
_diffrn_reflns_limit_k_max 21
_diffrn_reflns_limit_k_min -21
_diffrn_reflns_limit_l_max 19
_diffrn_reflns_limit_l_min -19
_diffrn_reflns_number 70020
_diffrn_reflns_reduction_process
;
;
_diffrn_reflns_theta_full 27.43
_diffrn_reflns_theta_max 27.43
_diffrn_reflns_theta_min 1.73
_diffrn_standards_number 0
_exptl_absorpt_coefficient_mu 0.679
_exptl_absorpt_correction_T_max 0.989
_exptl_absorpt_correction_T_min 0.875
_exptl_absorpt_correction_type multi-scan
_exptl_absorpt_process_details '(MULABS in PLATON; Spek, 2003)'
_exptl_crystal_colour orange
_exptl_crystal_density_diffrn 1.580
_exptl_crystal_density_method 'Not Measured'
_exptl_crystal_description plate
_exptl_crystal_F_000 1412
_exptl_crystal_size_max 0.400
_exptl_crystal_size_mid 0.180
_exptl_crystal_size_min 0.020
_refine_diff_density_max 0.378
_refine_diff_density_min -0.358
_refine_ls_extinction_method none
_refine_ls_goodness_of_fit_ref 1.032
_refine_ls_hydrogen_treatment constr
_refine_ls_matrix_type full
_refine_ls_number_parameters 417
_refine_ls_number_reflns 6607
_refine_ls_number_restraints 0
_refine_ls_restrained_S_all 1.032
_refine_ls_R_factor_all 0.0645
_refine_ls_R_factor_gt 0.0385
_refine_ls_shift/su_max 0.001
_refine_ls_shift/su_mean 0.000
_refine_ls_structure_factor_coef Fsqd
_refine_ls_weighting_details 'w=1/[\s^2^(F~o~^2^)+(0.0423P)^2^+1.4P] where P=(F~o~^2^+2Fc^2^)/3'
_refine_ls_weighting_scheme calc
_refine_ls_wR_factor_gt 0.0854
_refine_ls_wR_factor_ref 0.0947
_reflns_number_gt 4867
_reflns_number_total 6607
_reflns_threshold_expression I>2\s(I)
_cod_data_source_file bg3019.cif
_cod_data_source_block I
_cod_original_sg_symbol_H-M 'P 21/c'
_cod_database_code 2015633
_cod_database_fobs_code 2015633

loop_
_symmetry_equiv_pos_site_id
_symmetry_equiv_pos_as_xyz
1 x,y,z
2 -x,1/2+y,1/2-z
3 -x,-y,-z
4 x,1/2-y,1/2+z

loop_
_atom_site_aniso_label
_atom_site_aniso_U_11
_atom_site_aniso_U_22
_atom_site_aniso_U_33
_atom_site_aniso_U_12
_atom_site_aniso_U_13
_atom_site_aniso_U_23
Fe1 0.0246(2) 0.0222(2) 0.01600(10) -0.00020(10) 0.01300(10) -0.00050(10)
O1 0.0408(9) 0.0436(10) 0.0279(8) -0.0130(8) 0.0260(7) -0.0094(7)
O2 0.0528(10) 0.0396(10) 0.0326(9) -0.0140(8) 0.0319(8) -0.0145(7)
O3 0.0425(9) 0.0441(10) 0.0231(8) 0.0066(8) 0.0221(7) 0.0080(7)
O4 0.0467(10) 0.0488(10) 0.0243(8) 0.0171(8) 0.0247(7) 0.0063(7)
N1 0.0240(9) 0.0234(9) 0.0178(8) 0.0007(7) 0.0116(7) 0.0009(7)
N2 0.0264(9) 0.0246(9) 0.0193(8) -0.0025(7) 0.0155(7) -0.0029(7)
N3 0.0248(9) 0.0215(9) 0.0179(8) 0.0008(7) 0.0111(7) 0.0005(7)
N4 0.0258(9) 0.0244(9) 0.0205(8) -0.0010(7) 0.0128(7) 0.0001(7)
N5 0.0256(9) 0.0257(9) 0.0162(8) 0.0016(7) 0.0139(7) 0.0014(7)
N6 0.0235(9) 0.0233(9) 0.0169(8) -0.0025(7) 0.0116(7) -0.0018(7)
C11 0.0289(11) 0.0294(11) 0.0186(10) 0.0013(10) 0.0133(9) -0.0019(9)
C12 0.0380(13) 0.0328(13) 0.0260(11) -0.0045(11) 0.0161(10) -0.0095(10)
C13 0.0354(13) 0.0341(13) 0.0369(13) -0.0109(11) 0.0195(11) -0.0088(10)
C14 0.0333(13) 0.0342(12) 0.0277(11) -0.0062(10) 0.0199(10) -0.0032(9)
C15 0.0262(11) 0.0260(11) 0.0191(10) 0.0003(9) 0.0133(8) -0.0001(8)
C16 0.0273(11) 0.0301(12) 0.0207(10) -0.0004(9) 0.0143(9) 0.0002(9)
C21 0.0264(11) 0.0283(12) 0.0209(10) 0.0010(9) 0.0136(9) 0.0036(9)
C22 0.0261(11) 0.0301(12) 0.0302(11) -0.0005(10) 0.0134(9) 0.0049(9)
C23 0.0351(13) 0.0328(13) 0.0313(12) -0.0109(10) 0.0129(10) -0.0048(10)
C24 0.0379(13) 0.0346(13) 0.0259(11) -0.0058(11) 0.0171(10) -0.0066(10)
C25 0.0308(12) 0.0262(11) 0.0206(10) 0.0001(9) 0.0148(9) -0.0005(8)
C26 0.0321(12) 0.0275(11) 0.0204(10) -0.0004(9) 0.0160(9) -0.0002(8)
C31 0.0357(13) 0.0297(12) 0.0289(11) 0.0056(10) 0.0190(10) 0.0001(9)
C32 0.0453(15) 0.0399(14) 0.0412(14) 0.0171(12) 0.0241(12) 0.0072(11)
C33 0.0442(14) 0.0408(15) 0.0371(13) 0.0176(12) 0.0159(12) 0.0135(11)
C34 0.0391(14) 0.0353(13) 0.0262(12) 0.0051(11) 0.0142(10) 0.0065(10)
C35 0.0296(12) 0.0241(11) 0.0220(10) -0.0019(9) 0.0128(9) 0.0003(8)
C36 0.0297(12) 0.0260(11) 0.0196(10) -0.0033(9) 0.0133(9) -0.0006(8)
C41 0.0288(11) 0.0293(11) 0.0186(10) -0.0034(9) 0.0141(9) -0.0005(8)
C42 0.0330(12) 0.0312(12) 0.0219(11) -0.0012(10) 0.0102(9) 0.0050(9)
C43 0.0281(12) 0.0285(12) 0.0313(12) 0.0019(10) 0.0144(10) 0.0034(9)
C44 0.0287(12) 0.0268(11) 0.0284(11) -0.0002(9) 0.0171(10) -0.0020(9)
C45 0.0242(11) 0.0234(10) 0.0210(10) -0.0026(9) 0.0133(8) -0.0013(8)
C46 0.0268(11) 0.0290(12) 0.0202(10) -0.0022(9) 0.0139(9) -0.0003(8)
N7 0.0533(17) 0.0665(18) 0.102(2) -0.0047(15) 0.0380(16) 0.0003(16)
C51 0.0514(18) 0.065(2) 0.0540(18) -0.0122(15) 0.0193(15) 0.0047(15)
C52 0.0461(16) 0.0376(15) 0.0518(16) 0.0067(13) 0.0235(13) 0.0039(12)
N8 0.101(3) 0.0474(18) 0.109(3) 0.0218(17) 0.056(2) 0.0099(17)
C61 0.068(2) 0.087(3) 0.070(2) 0.021(2) 0.0360(19) 0.0186(19)
C62 0.075(2) 0.051(2) 0.063(2) 0.0309(18) 0.0429(19) 0.0154(16)
Cl1 0.0482(4) 0.0324(3) 0.0334(3) -0.0043(3) 0.0246(3) -0.0017(2)
O5 0.0915(18) 0.106(2) 0.0501(13) 0.0353(16) 0.0167(13) 0.0236(13)
O6 0.1130(19) 0.0557(13) 0.0851(16) -0.0362(13) 0.0819(15) -0.0200(11)
O7 0.0595(13) 0.0497(12) 0.1026(17) -0.0045(10) 0.0539(13) -0.0079(12)
O8 0.1106(19) 0.0544(13) 0.0598(14) -0.0181(13) 0.0382(13) -0.0268(11)

loop_
_atom_site_type_symbol
_atom_site_label
_atom_site_fract_x
_atom_site_fract_y
_atom_site_fract_z
_atom_site_U_iso_or_equiv
_atom_site_thermal_displace_type
_atom_site_calc_flag
_atom_site_refinement_flags
_atom_site_occupancy
Fe Fe1 0.39115(2) 0.18358(2) 0.15722(2) 0.01940(10) Uani . . 1.000
O O1 0.55942(13) 0.23478(10) -0.01336(11) 0.0336(5) Uani . . 1.000
O O2 0.42000(14) 0.09579(10) -0.08348(11) 0.0370(6) Uani . . 1.000
O O3 0.38064(13) 0.13124(10) 0.41801(10) 0.0337(5) Uani . . 1.000
O O4 0.23611(14) 0.26513(10) 0.32723(11) 0.0366(5) Uani . . 1.000
N N1 0.50297(14) 0.27235(10) 0.19678(11) 0.0207(5) Uani . . 1.000
N N2 0.43868(14) 0.17615(10) 0.05075(12) 0.0214(5) Uani . . 1.000
N N3 0.28887(14) 0.09604(10) 0.08530(11) 0.0206(5) Uani . . 1.000
N N4 0.50032(14) 0.10390(10) 0.24337(12) 0.0224(5) Uani . . 1.000
N N5 0.34806(14) 0.19036(10) 0.26705(11) 0.0207(5) Uani . . 1.000
N N6 0.26854(14) 0.26320(10) 0.10334(11) 0.0201(5) Uani . . 1.000
C C11 0.53042(18) 0.32040(13) 0.27554(14) 0.0244(6) Uani . . 1.000
C C12 0.60896(19) 0.38178(14) 0.29375(16) 0.0312(7) Uani . . 1.000
C C13 0.6619(2) 0.39479(14) 0.23047(17) 0.0339(8) Uani . . 1.000
C C14 0.63332(19) 0.34589(14) 0.14854(16) 0.0293(7) Uani . . 1.000
C C15 0.55422(17) 0.28575(13) 0.13389(14) 0.0224(6) Uani . . 1.000
C C16 0.51961(18) 0.22969(13) 0.04778(14) 0.0245(6) Uani . . 1.000
C C21 0.21011(17) 0.05945(13) 0.10936(15) 0.0239(6) Uani . . 1.000
C C22 0.14372(18) -0.00270(13) 0.05341(16) 0.0281(7) Uani . . 1.000
C C23 0.1567(2) -0.02672(14) -0.02989(17) 0.0332(7) Uani . . 1.000
C C24 0.23756(19) 0.01129(14) -0.05538(16) 0.0314(7) Uani . . 1.000
C C25 0.30241(18) 0.07125(13) 0.00381(14) 0.0244(6) Uani . . 1.000
C C26 0.39354(18) 0.11513(13) -0.01681(15) 0.0249(6) Uani . . 1.000
C C31 0.57910(19) 0.06174(13) 0.22485(16) 0.0295(7) Uani . . 1.000
C C32 0.6529(2) 0.00938(15) 0.29271(18) 0.0400(8) Uani . . 1.000
C C33 0.6463(2) -0.00041(15) 0.38219(18) 0.0408(8) Uani . . 1.000
C C34 0.5638(2) 0.04149(14) 0.40117(16) 0.0331(8) Uani . . 1.000
C C35 0.49250(18) 0.09244(13) 0.33070(15) 0.0244(6) Uani . . 1.000
C C36 0.40100(18) 0.13984(12) 0.34600(14) 0.0240(6) Uani . . 1.000
C C41 0.22901(18) 0.29518(13) 0.01330(14) 0.0241(6) Uani . . 1.000
C C42 0.14386(19) 0.35272(13) -0.01541(15) 0.0289(7) Uani . . 1.000
C C43 0.09887(19) 0.37937(13) 0.04925(16) 0.0285(7) Uani . . 1.000
C C44 0.13928(18) 0.34625(13) 0.14253(15) 0.0262(7) Uani . . 1.000
C C45 0.22258(17) 0.28818(12) 0.16652(14) 0.0215(6) Uani . . 1.000
C C46 0.26814(18) 0.24731(13) 0.26379(14) 0.0239(6) Uani . . 1.000
N N7 0.7673(2) 0.16218(18) 0.1904(2) 0.0717(11) Uani . . 1.000
C C51 0.9636(2) 0.2277(2) 0.2382(2) 0.0573(11) Uani . . 1.000
C C52 0.8541(2) 0.19042(16) 0.2124(2) 0.0439(9) Uani . . 1.000
N N8 0.9587(3) 0.30670(18) 0.4872(3) 0.0813(15) Uani . . 1.000
C C61 0.7905(3) 0.2065(2) 0.4429(3) 0.0723(14) Uani . . 1.000
C C62 0.8847(3) 0.2630(2) 0.4671(2) 0.0581(12) Uani . . 1.000
Cl Cl1 0.93200(5) 0.01938(3) 0.69799(4) 0.0354(2) Uani . . 1.000
O O5 0.8610(2) 0.05876(17) 0.61221(16) 0.0861(10) Uani . . 1.000
O O6 0.8735(2) -0.04449(13) 0.72108(16) 0.0712(9) Uani . . 1.000
O O7 1.02648(17) -0.01286(12) 0.68245(17) 0.0638(8) Uani . . 1.000
O O8 0.9694(2) 0.07583(13) 0.77667(16) 0.0736(9) Uani . . 1.000
H H11 0.49480 0.31180 0.31980 0.0290 Uiso calc R 1.000
H H12 0.62660 0.41500 0.34980 0.0370 Uiso calc R 1.000
H H13 0.71690 0.43640 0.24270 0.0410 Uiso calc R 1.000
H H14 0.66780 0.35380 0.10330 0.0350 Uiso calc R 1.000
H H21 0.19970 0.07660 0.16610 0.0290 Uiso calc R 1.000
H H22 0.08950 -0.02860 0.07250 0.0340 Uiso calc R 1.000
H H23 0.11090 -0.06880 -0.06950 0.0400 Uiso calc R 1.000
H H24 0.24770 -0.00400 -0.11280 0.0380 Uiso calc R 1.000
H H31 0.58430 0.06810 0.16340 0.0350 Uiso calc R 1.000
H H32 0.70790 -0.01970 0.27780 0.0480 Uiso calc R 1.000
H H33 0.69750 -0.03540 0.43000 0.0490 Uiso calc R 1.000
H H34 0.55650 0.03510 0.46180 0.0400 Uiso calc R 1.000
H H41 0.26020 0.27790 -0.03170 0.0290 Uiso calc R 1.000
H H42 0.11630 0.37390 -0.07990 0.0350 Uiso calc R 1.000
H H43 0.04130 0.41960 0.03050 0.0340 Uiso calc R 1.000
H H44 0.10990 0.36340 0.18880 0.0310 Uiso calc R 1.000
H H51A 1.01770 0.18790 0.23330 0.0860 Uiso calc R 1.000
H H51B 0.99070 0.24810 0.30540 0.0860 Uiso calc R 1.000
H H51C 0.95710 0.27260 0.19340 0.0860 Uiso calc R 1.000
H H61A 0.81700 0.15700 0.48150 0.1080 Uiso calc R 1.000
H H61B 0.76170 0.19330 0.37310 0.1080 Uiso calc R 1.000
H H61C 0.72960 0.23090 0.45780 0.1080 Uiso calc R 1.000

loop_
_atom_type_symbol
_atom_type_description
_atom_type_scat_dispersion_real
_atom_type_scat_dispersion_imag
_atom_type_scat_source
O O 0.0106 0.0060 'International Tables Vol C Tables 4.2.6.8 and 6.1.1.4'
N N 0.0061 0.0033 'International Tables Vol C Tables 4.2.6.8 and 6.1.1.4'
Fe Fe 0.3463 0.8444 'International Tables Vol C Tables 4.2.6.8 and 6.1.1.4'
Cl Cl 0.1484 0.1585 'International Tables Vol C Tables 4.2.6.8 and 6.1.1.4'
H H 0.0000 0.0000 'International Tables Vol C Tables 4.2.6.8 and 6.1.1.4'
C C 0.0033 0.0016 'International Tables Vol C Tables 4.2.6.8 and 6.1.1.4'

loop_
_geom_angle_atom_site_label_1
_geom_angle_atom_site_label_2
_geom_angle_atom_site_label_3
_geom_angle
_geom_angle_publ_flag
N1 Fe1 N2 82.19(7) no
N1 Fe1 N3 164.15(7) no
N1 Fe1 N4 93.51(7) no
N1 Fe1 N5 96.95(7) no
N1 Fe1 N6 89.37(7) no
N2 Fe1 N3 82.10(7) no
N2 Fe1 N4 96.87(8) no
N2 Fe1 N5 178.24(8) no
N2 Fe1 N6 99.77(7) no
N3 Fe1 N4 90.45(7) no
N3 Fe1 N5 98.81(7) no
N3 Fe1 N6 91.21(7) no
N4 Fe1 N5 81.64(7) no
N4 Fe1 N6 163.35(7) no
N5 Fe1 N6 81.73(7) no
O7 Cl1 O8 110.49(15) no
O5 Cl1 O7 108.20(15) no
O5 Cl1 O8 109.23(15) no
O5 Cl1 O6 110.81(15) no
O6 Cl1 O8 109.16(14) no
O6 Cl1 O7 108.95(14) no
C11 N1 C15 118.34(19) no
Fe1 N1 C15 114.06(13) no
Fe1 N1 C11 127.59(15) no
C16 N2 C26 123.40(18) no
Fe1 N2 C16 118.37(13) no
Fe1 N2 C26 118.17(15) no
C21 N3 C25 118.60(18) no
Fe1 N3 C21 126.69(14) no
Fe1 N3 C25 114.71(15) no
Fe1 N4 C31 127.48(14) no
Fe1 N4 C35 114.41(15) no
C31 N4 C35 118.11(18) no
Fe1 N5 C36 118.59(15) no
C36 N5 C46 123.44(18) no
Fe1 N5 C46 117.94(13) no
C41 N6 C45 118.54(18) no
Fe1 N6 C41 126.76(15) no
Fe1 N6 C45 114.69(13) no
N1 C11 C12 121.8(2) no
C11 C12 C13 119.9(2) no
C12 C13 C14 118.7(2) no
C13 C14 C15 118.9(2) no
C14 C15 C16 122.2(2) no
N1 C15 C14 122.39(19) no
N1 C15 C16 115.38(19) no
O1 C16 N2 127.98(19) no
N2 C16 C15 109.99(18) no
O1 C16 C15 122.0(2) no
N3 C21 C22 121.5(2) no
C21 C22 C23 119.6(2) no
C22 C23 C24 119.1(2) no
C23 C24 C25 118.8(2) no
N3 C25 C26 114.88(18) no
N3 C25 C24 122.4(2) no
C24 C25 C26 122.7(2) no
O2 C26 C25 122.0(2) no
O2 C26 N2 128.2(2) no
N2 C26 C25 109.81(18) no
N4 C31 C32 121.9(2) no
C31 C32 C33 119.7(2) no
C32 C33 C34 118.9(2) no
C33 C34 C35 118.8(2) no
C34 C35 C36 121.8(2) no
N4 C35 C34 122.6(2) no
N4 C35 C36 115.53(18) no
O3 C36 C35 121.94(19) no
O3 C36 N5 128.4(2) no
N5 C36 C35 109.66(18) no
N6 C41 C42 121.4(2) no
C41 C42 C43 120.2(2) no
C42 C43 C44 118.7(2) no
C43 C44 C45 118.7(2) no
N6 C45 C46 115.14(18) no
N6 C45 C44 122.56(18) no
C44 C45 C46 122.3(2) no
N5 C46 C45 110.10(18) no
O4 C46 N5 128.16(19) no
O4 C46 C45 121.7(2) no
C12 C11 H11 119.00 no
N1 C11 H11 119.00 no
C11 C12 H12 120.00 no
C13 C12 H12 120.00 no
C14 C13 H13 121.00 no
C12 C13 H13 121.00 no
C15 C14 H14 121.00 no
C13 C14 H14 121.00 no
N3 C21 H21 119.00 no
C22 C21 H21 119.00 no
C21 C22 H22 120.00 no
C23 C22 H22 120.00 no
C24 C23 H23 120.00 no
C22 C23 H23 120.00 no
C23 C24 H24 121.00 no
C25 C24 H24 121.00 no
N4 C31 H31 119.00 no
C32 C31 H31 119.00 no
C33 C32 H32 120.00 no
C31 C32 H32 120.00 no
C32 C33 H33 121.00 no
C34 C33 H33 121.00 no
C35 C34 H34 121.00 no
C33 C34 H34 121.00 no
N6 C41 H41 119.00 no
C42 C41 H41 119.00 no
C41 C42 H42 120.00 no
C43 C42 H42 120.00 no
C44 C43 H43 121.00 no
C42 C43 H43 121.00 no
C43 C44 H44 121.00 no
C45 C44 H44 121.00 no
N7 C52 C51 178.5(3) no
H51B C51 H51C 109.00 no
H51A C51 H51C 109.00 no
C52 C51 H51A 110.00 no
C52 C51 H51B 110.00 no
C52 C51 H51C 109.00 no
H51A C51 H51B 109.00 no
N8 C62 C61 179.1(4) no
H61B C61 H61C 110.00 no
C62 C61 H61A 109.00 no
C62 C61 H61B 109.00 no
C62 C61 H61C 110.00 no
H61A C61 H61B 109.00 no
H61A C61 H61C 109.00 no

loop_
_geom_bond_atom_site_label_1
_geom_bond_atom_site_label_2
_geom_bond_distance
_geom_bond_publ_flag
Fe1 N1 1.9722(18) yes
Fe1 N2 1.9145(18) yes
Fe1 N3 1.9627(17) yes
Fe1 N4 1.9798(18) yes
Fe1 N5 1.9257(17) yes
Fe1 N6 1.9617(18) yes
Cl1 O6 1.415(2) no
Cl1 O7 1.422(2) no
Cl1 O8 1.426(2) no
Cl1 O5 1.401(2) no
O1 C16 1.210(3) no
O2 C26 1.213(3) no
O3 C36 1.208(3) no
O4 C46 1.206(3) no
N1 C15 1.358(3) no
N1 C11 1.344(3) no
N2 C26 1.381(3) no
N2 C16 1.378(3) no
N3 C21 1.341(3) no
N3 C25 1.356(3) no
N4 C31 1.342(3) no
N4 C35 1.357(3) no
N5 C46 1.378(3) no
N5 C36 1.382(3) no
N6 C41 1.341(2) no
N6 C45 1.357(3) no
N7 C52 1.128(4) no
N8 C62 1.134(5) no
C11 C12 1.379(3) no
C12 C13 1.379(4) no
C13 C14 1.388(3) no
C14 C15 1.375(3) no
C15 C16 1.501(3) no
C21 C22 1.384(3) no
C22 C23 1.374(3) no
C23 C24 1.387(4) no
C24 C25 1.368(3) no
C25 C26 1.506(3) no
C31 C32 1.382(3) no
C32 C33 1.378(4) no
C33 C34 1.383(4) no
C34 C35 1.374(3) no
C35 C36 1.501(3) no
C41 C42 1.382(3) no
C42 C43 1.376(3) no
C43 C44 1.389(3) no
C44 C45 1.374(3) no
C45 C46 1.493(3) no
C11 H11 0.9500 no
C12 H12 0.9500 no
C13 H13 0.9500 no
C14 H14 0.9500 no
C21 H21 0.9500 no
C22 H22 0.9500 no
C23 H23 0.9500 no
C24 H24 0.9500 no
C31 H31 0.9500 no
C32 H32 0.9500 no
C33 H33 0.9500 no
C34 H34 0.9500 no
C41 H41 0.9500 no
C42 H42 0.9500 no
C43 H43 0.9500 no
C44 H44 0.9500 no
C51 C52 1.438(4) no
C51 H51A 0.9800 no
C51 H51B 0.9800 no
C51 H51C 0.9800 no
C61 C62 1.454(5) no
C61 H61B 0.9800 no
C61 H61C 0.9800 no
C61 H61A 0.9800 no

loop_
_geom_contact_atom_site_label_1
_geom_contact_atom_site_label_2
_geom_contact_distance
_geom_contact_site_symmetry_2
_geom_contact_publ_flag
Cl1 H44 3.0400 4_655 no
Cl1 H42 2.9000 2_645 no
O1 C36 3.073(3) 4_554 no
O1 O2 2.846(2) . no
O1 C61 3.413(5) 4_554 no
O1 C11 3.152(3) 4_554 no
O1 O3 3.058(2) 4_554 no
O2 O1 2.846(2) . no
O2 C31 3.356(3) 3_655 no
O2 C32 3.363(3) 3_655 no
O2 C11 3.269(3) 4_554 no
O2 O4 3.184(3) 4_554 no
O3 O4 2.861(2) . no
O3 C15 3.392(3) 4_555 no
O3 O1 3.058(2) 4_555 no
O3 C41 3.074(3) 4_555 no
O3 C16 3.079(3) 4_555 no
O4 C51 3.262(3) 1_455 no
O4 C41 2.981(3) 4_555 no
O4 O3 2.861(2) . no
O4 C26 3.111(3) 4_555 no
O4 O2 3.184(3) 4_555 no
O5 C61 3.370(5) . no
O6 C21 3.119(3) 3_656 no
O7 C44 3.277(3) 4_655 no
O7 C42 3.406(3) 2_645 no
O7 C43 3.338(3) 4_655 no
O7 C52 3.397(3) 3_756 no
O8 C23 3.385(3) 1_656 no
O8 C51 3.300(4) 4_555 no
O1 H11 2.4100 4_554 no
O1 H61C 2.4500 4_554 no
O1 H14 2.6300 . no
O2 H11 2.5400 4_554 no
O2 H24 2.6500 . no
O3 H41 2.4700 4_555 no
O3 H34 2.6200 . no
O4 H41 2.1200 4_555 no
O4 H44 2.6200 . no
O4 H51A 2.8800 1_455 no
O5 H14 2.8200 4_555 no
O5 H61A 2.4300 . no
O6 H51A 2.7000 3_756 no
O6 H13 2.8000 4_555 no
O6 H21 2.2900 3_656 no
O6 H42 2.5500 2_645 no
O7 H42 2.6400 2_645 no
O7 H44 2.6800 4_655 no
O7 H43 2.8100 4_655 no
O8 H22 2.7500 3_656 no
O8 H44 2.8000 4_655 no
O8 H51C 2.7800 4_555 no
N1 N2 2.555(2) . no
N1 N4 2.879(2) . no
N1 N5 2.919(3) . no
N1 N6 2.766(3) . no
N1 C45 3.445(3) . no
N1 C16 2.418(3) . no
N2 C25 2.363(3) . no
N2 C15 2.359(3) . no
N2 N1 2.555(2) . no
N2 N3 2.547(3) . no
N2 N4 2.914(2) . no
N2 N6 2.965(3) . no
N2 C31 3.139(3) . no
N2 C41 3.196(3) . no
N3 N5 2.953(2) . no
N3 C26 2.413(3) . no
N3 N2 2.547(3) . no
N3 N4 2.799(2) . no
N3 N6 2.804(2) . no
N4 N1 2.879(2) . no
N4 C36 2.418(3) . no
N4 N5 2.553(3) . no
N4 N3 2.799(2) . no
N4 N2 2.914(2) . no
N5 N3 2.953(2) . no
N5 C11 3.142(3) . no
N5 C21 3.170(3) . no
N5 N1 2.919(3) . no
N5 N4 2.553(3) . no
N5 N6 2.544(2) . no
N5 C45 2.354(3) . no
N5 C35 2.358(3) . no
N6 N2 2.965(3) . no
N6 C46 2.406(3) . no
N6 N1 2.766(3) . no
N6 N5 2.544(2) . no
N6 C11 3.449(3) . no
N6 N3 2.804(2) . no
N7 C31 3.133(4) . no
N7 C14 3.427(4) . no
N7 C16 3.237(4) . no
N7 C15 3.243(4) . no
N8 C23 3.308(4) 2_655 no
N8 C22 3.380(4) 2_655 no
N2 H41 2.7100 . no
N2 H31 2.6500 . no
N5 H11 2.6500 . no
N5 H21 2.6700 . no
N7 H24 2.8400 3_655 no
N7 H61B 2.8000 . no
N7 H31 2.7100 . no
N8 H22 2.8600 2_655 no
N8 H23 2.7200 2_655 no
C11 C46 3.507(3) . no
C11 O1 3.152(3) 4_555 no
C11 O2 3.269(3) 4_555 no
C13 C21 3.566(3) 2_655 no
C14 N7 3.427(4) . no
C15 N7 3.243(4) . no
C15 O3 3.392(3) 4_554 no
C16 N7 3.237(4) . no
C16 C36 3.520(3) 4_554 no
C16 O3 3.079(3) 4_554 no
C21 O6 3.119(3) 3_656 no
C21 C13 3.566(3) 2_645 no
C22 C22 3.382(3) 3_555 no
C22 N8 3.380(4) 2_645 no
C23 O8 3.385(3) 1_454 no
C23 N8 3.308(4) 2_645 no
C26 C31 3.550(3) . no
C26 O4 3.111(3) 4_554 no
C31 O2 3.356(3) 3_655 no
C31 N7 3.133(4) . no
C31 C26 3.550(3) . no
C32 O2 3.363(3) 3_655 no
C33 C42 3.584(3) 2_645 no
C36 C16 3.520(3) 4_555 no
C36 O1 3.073(3) 4_555 no
C41 O4 2.981(3) 4_554 no
C41 O3 3.074(3) 4_554 no
C42 O7 3.406(3) 2_655 no
C42 C33 3.584(3) 2_655 no
C43 C62 3.452(4) 4_454 no
C43 O7 3.338(3) 4_454 no
C44 O7 3.277(3) 4_454 no
C46 C11 3.507(3) . no
C51 O8 3.300(4) 4_554 no
C51 O4 3.262(3) 1_655 no
C52 O7 3.397(3) 3_756 no
C61 O5 3.370(5) . no
C61 O1 3.413(5) 4_555 no
C62 C43 3.452(4) 4_655 no
C21 H12 3.0800 2_645 no
C21 H13 2.8700 2_645 no
C22 H13 3.0200 2_645 no
C22 H22 2.8700 3_555 no
C22 H12 3.0400 2_645 no
C23 H22 3.1000 3_555 no
C26 H31 2.9300 . no
C36 H21 3.0700 . no
C41 H33 2.9700 2_655 no
C42 H51B 3.1000 4_454 no
C42 H33 2.6700 2_655 no
C43 H33 2.8700 2_655 no
C44 H51C 2.9800 1_455 no
C44 H32 2.8900 2_655 no
C46 H11 2.8900 . no
C52 H61B 3.0600 . no
C52 H23 3.0900 3_655 no
H11 O2 2.5400 4_555 no
H11 C46 2.8900 . no
H11 O1 2.4100 4_555 no
H11 N5 2.6500 . no
H12 C21 3.0800 2_655 no
H12 C22 3.0400 2_655 no
H13 O6 2.8000 4_554 no
H13 C21 2.8700 2_655 no
H13 C22 3.0200 2_655 no
H14 O5 2.8200 4_554 no
H14 O1 2.6300 . no
H21 N5 2.6700 . no
H21 C36 3.0700 . no
H21 O6 2.2900 3_656 no
H22 C22 2.8700 3_555 no
H22 O8 2.7500 3_656 no
H22 C23 3.1000 3_555 no
H22 N8 2.8600 2_645 no
H23 N8 2.7200 2_645 no
H23 C52 3.0900 3_655 no
H24 N7 2.8400 3_655 no
H24 O2 2.6500 . no
H31 N7 2.7100 . no
H31 C26 2.9300 . no
H31 N2 2.6500 . no
H32 C44 2.8900 2_645 no
H33 C41 2.9700 2_645 no
H33 C42 2.6700 2_645 no
H33 C43 2.8700 2_645 no
H34 H34 2.4600 3_656 no
H34 O3 2.6200 . no
H41 O4 2.1200 4_554 no
H41 N2 2.7100 . no
H41 O3 2.4700 4_554 no
H42 O7 2.6400 2_655 no
H42 Cl1 2.9000 2_655 no
H42 O6 2.5500 2_655 no
H43 O7 2.8100 4_454 no
H44 Cl1 3.0400 4_454 no
H44 H51C 2.4900 1_455 no
H44 O8 2.8000 4_454 no
H44 O4 2.6200 . no
H44 O7 2.6800 4_454 no
H51A O6 2.7000 3_756 no
H51A O4 2.8800 1_655 no
H51B C42 3.1000 4_655 no
H51C H44 2.4900 1_655 no
H51C O8 2.7800 4_554 no
H51C C44 2.9800 1_655 no
H61A O5 2.4300 . no
H61B N7 2.8000 . no
H61B C52 3.0600 . no
H61C O1 2.4500 4_555 no

loop_
_geom_hbond_atom_site_label_D
_geom_hbond_atom_site_label_H
_geom_hbond_atom_site_label_A
_geom_hbond_site_symmetry_A
_geom_hbond_distance_DH
_geom_hbond_distance_HA
_geom_hbond_distance_DA
_geom_hbond_angle_DHA
_geom_hbond_publ_flag
C11 H11 O1 4_555 0.95 2.41 3.152(3) 134 yes
C11 H11 O2 4_555 0.95 2.54 3.269(3) 134 yes
C21 H21 O6 3_656 0.95 2.29 3.119(3) 146 yes
C41 H41 O3 4_554 0.95 2.47 3.074(3) 121 yes
C41 H41 O4 4_554 0.95 2.12 2.981(3) 150 yes
C42 H42 O6 2_655 0.95 2.55 3.434(3) 156 yes
C61 H61A O5 . 0.98 2.43 3.370(5) 161 yes
C61 H61C O1 4_555 0.98 2.45 3.413(5) 168 yes

loop_
_geom_torsion_atom_site_label_1
_geom_torsion_atom_site_label_2
_geom_torsion_atom_site_label_3
_geom_torsion_atom_site_label_4
_geom_torsion
_geom_torsion_publ_flag
N2 Fe1 N1 C11 179.45(19) no
N2 Fe1 N1 C15 1.18(15) no
N4 Fe1 N1 C11 -84.09(18) no
N4 Fe1 N1 C15 97.64(15) no
N5 Fe1 N1 C11 -2.10(19) no
N5 Fe1 N1 C15 179.64(15) no
N6 Fe1 N1 C11 79.49(18) no
N6 Fe1 N1 C15 -98.77(15) no
N1 Fe1 N2 C16 -0.44(16) no
N1 Fe1 N2 C26 176.84(17) no
N3 Fe1 N2 C16 177.44(17) no
N3 Fe1 N2 C26 -5.29(16) no
N4 Fe1 N2 C16 -93.06(16) no
N4 Fe1 N2 C26 84.21(16) no
N6 Fe1 N2 C16 87.57(16) no
N6 Fe1 N2 C26 -95.16(16) no
N2 Fe1 N3 C21 -177.92(18) no
N2 Fe1 N3 C25 2.64(15) no
N4 Fe1 N3 C21 85.21(18) no
N4 Fe1 N3 C25 -94.24(15) no
N5 Fe1 N3 C21 3.60(19) no
N5 Fe1 N3 C25 -175.85(15) no
N6 Fe1 N3 C21 -78.22(18) no
N6 Fe1 N3 C25 102.33(15) no
N1 Fe1 N4 C31 -82.51(19) no
N1 Fe1 N4 C35 97.16(16) no
N2 Fe1 N4 C31 0.05(19) no
N2 Fe1 N4 C35 179.70(15) no
N3 Fe1 N4 C31 82.14(19) no
N3 Fe1 N4 C35 -98.20(16) no
N5 Fe1 N4 C31 -179.03(19) no
N5 Fe1 N4 C35 0.63(15) no
N1 Fe1 N5 C36 -95.69(16) no
N1 Fe1 N5 C46 82.40(16) no
N3 Fe1 N5 C36 86.02(16) no
N3 Fe1 N5 C46 -95.89(16) no
N4 Fe1 N5 C36 -3.14(15) no
N4 Fe1 N5 C46 174.95(17) no
N6 Fe1 N5 C36 175.97(16) no
N6 Fe1 N5 C46 -5.94(16) no
N1 Fe1 N6 C41 86.58(18) no
N1 Fe1 N6 C45 -92.07(15) no
N2 Fe1 N6 C41 4.62(19) no
N2 Fe1 N6 C45 -174.03(15) no
N3 Fe1 N6 C41 -77.58(18) no
N3 Fe1 N6 C45 103.77(15) no
N5 Fe1 N6 C41 -176.30(19) no
N5 Fe1 N6 C45 5.05(15) no
Fe1 N1 C11 C12 -178.61(17) no
C15 N1 C11 C12 -0.4(3) no
Fe1 N1 C15 C14 179.03(18) no
Fe1 N1 C15 C16 -1.7(2) no
C11 N1 C15 C14 0.6(3) no
C11 N1 C15 C16 179.88(19) no
Fe1 N2 C16 O1 -179.43(19) no
Fe1 N2 C16 C15 -0.3(2) no
C26 N2 C16 O1 3.5(4) no
C26 N2 C16 C15 -177.44(19) no
Fe1 N2 C26 O2 -172.65(19) no
Fe1 N2 C26 C25 6.4(2) no
C16 N2 C26 O2 4.5(4) no
C16 N2 C26 C25 -176.43(19) no
Fe1 N3 C21 C22 -179.06(16) no
C25 N3 C21 C22 0.4(3) no
Fe1 N3 C25 C24 -179.46(18) no
Fe1 N3 C25 C26 0.1(2) no
C21 N3 C25 C24 1.1(3) no
C21 N3 C25 C26 -179.37(19) no
Fe1 N4 C31 C32 178.03(18) no
C35 N4 C31 C32 -1.6(3) no
Fe1 N4 C35 C34 -177.79(18) no
Fe1 N4 C35 C36 1.7(2) no
C31 N4 C35 C34 1.9(3) no
C31 N4 C35 C36 -178.61(19) no
Fe1 N5 C36 O3 -174.57(18) no
Fe1 N5 C36 C35 4.6(2) no
C46 N5 C36 O3 7.5(4) no
C46 N5 C36 C35 -173.35(19) no
Fe1 N5 C46 O4 -174.1(2) no
Fe1 N5 C46 C45 5.4(2) no
C36 N5 C46 O4 3.9(4) no
C36 N5 C46 C45 -176.57(19) no
Fe1 N6 C41 C42 -178.21(17) no
C45 N6 C41 C42 0.4(3) no
Fe1 N6 C45 C44 177.14(17) no
Fe1 N6 C45 C46 -3.5(2) no
C41 N6 C45 C44 -1.6(3) no
C41 N6 C45 C46 177.71(19) no
N1 C11 C12 C13 -0.3(4) no
C11 C12 C13 C14 0.8(4) no
C12 C13 C14 C15 -0.7(4) no
C13 C14 C15 N1 -0.1(4) no
C13 C14 C15 C16 -179.3(2) no
N1 C15 C16 O1 -179.5(2) no
N1 C15 C16 N2 1.3(3) no
C14 C15 C16 O1 -0.2(3) no
C14 C15 C16 N2 -179.4(2) no
N3 C21 C22 C23 -1.3(3) no
C21 C22 C23 C24 0.9(3) no
C22 C23 C24 C25 0.4(4) no
C23 C24 C25 N3 -1.4(3) no
C23 C24 C25 C26 179.0(2) no
N3 C25 C26 O2 175.1(2) no
N3 C25 C26 N2 -4.1(3) no
C24 C25 C26 O2 -5.3(3) no
C24 C25 C26 N2 175.5(2) no
N4 C31 C32 C33 0.0(4) no
C31 C32 C33 C34 1.3(4) no
C32 C33 C34 C35 -1.1(4) no
C33 C34 C35 N4 -0.6(4) no
C33 C34 C35 C36 180.0(2) no
N4 C35 C36 O3 175.3(2) no
N4 C35 C36 N5 -4.0(3) no
C34 C35 C36 O3 -5.2(3) no
C34 C35 C36 N5 175.5(2) no
N6 C41 C42 C43 1.0(3) no
C41 C42 C43 C44 -1.2(3) no
C42 C43 C44 C45 0.0(3) no
C43 C44 C45 N6 1.4(3) no
C43 C44 C45 C46 -177.9(2) no
N6 C45 C46 O4 178.5(2) no
N6 C45 C46 N5 -1.1(3) no
C44 C45 C46 O4 -2.2(3) no
C44 C45 C46 N5 178.3(2) no
